data_9011727
loop_
_publ_author_name
'Grohol, D.'
'Huang, Q.'
'Toby, B. H.'
'Lynn, J. W.'
'Lee, Y. S.'
'Nocera, D. G.'

_publ_section_title
;
 Powder neutron diffraction analysis and magnetic structure of kagome-type
 vanadium jarosite NaV3(OD)6(SO4)2
 Sample: T = 16 K
;
_journal_name_full 'Physical Review B - Condensed Matter'
_journal_page_first 0944041
_journal_page_last 0944047
_journal_volume 68
_journal_year 2003
_chemical_formula_structural NaV3(SO4)2(OD)6
_chemical_formula_sum 'D6 Na O14 S2 V3'
_space_group_IT_number 166
_symmetry_space_group_name_Hall '-R 3 2"'
_symmetry_space_group_name_H-M 'R -3 m :H'
_cell_angle_alpha 90
_cell_angle_beta 90
_cell_angle_gamma 120
_cell_length_a 7.27586
_cell_length_b 7.27586
_cell_length_c 16.7499
_cell_formula_units_Z 3
_cell_volume 767.912
_diffrn_ambient_temperature 16
_exptl_crystal_density_diffrn 3.088
_cod_original_sg_symbol_H-M 'R -3 m'
_cod_original_formula_sum 'Na V3 D6 S2 O14'
_cod_database_code 9011727

loop_
_symmetry_equiv_pos_as_xyz
x,y,z
2/3+x,1/3+y,1/3+z
1/3+x,2/3+y,2/3+z
x,x-y,z
2/3+x,1/3+x-y,1/3+z
1/3+x,2/3+x-y,2/3+z
y,x,-z
2/3+y,1/3+x,1/3-z
1/3+y,2/3+x,2/3-z
-x+y,y,z
2/3-x+y,1/3+y,1/3+z
1/3-x+y,2/3+y,2/3+z
-x,-x+y,-z
2/3-x,1/3-x+y,1/3-z
1/3-x,2/3-x+y,2/3-z
-y,-x,z
2/3-y,1/3-x,1/3+z
1/3-y,2/3-x,2/3+z
x-y,-y,-z
2/3+x-y,1/3-y,1/3-z
1/3+x-y,2/3-y,2/3-z
y,-x+y,-z
2/3+y,1/3-x+y,1/3-z
1/3+y,2/3-x+y,2/3-z
-x+y,-x,z
2/3-x+y,1/3-x,1/3+z
1/3-x+y,2/3-x,2/3+z
-x,-y,-z
2/3-x,1/3-y,1/3-z
1/3-x,2/3-y,2/3-z
-y,x-y,z
2/3-y,1/3+x-y,1/3+z
1/3-y,2/3+x-y,2/3+z
x-y,x,-z
2/3+x-y,1/3+x,1/3-z
1/3+x-y,2/3+x,2/3-z

loop_
_atom_site_aniso_label
_atom_site_aniso_U_11
_atom_site_aniso_U_22
_atom_site_aniso_U_33
_atom_site_aniso_U_12
_atom_site_aniso_U_13
_atom_site_aniso_U_23
Na 0.02350 0.02350 0.01150 0.01170 0.00000 0.00000
D 0.01240 0.01160 0.01900 0.00580 0.00370 0.00730

loop_
_atom_site_label
_atom_site_fract_x
_atom_site_fract_y
_atom_site_fract_z
_atom_site_U_iso_or_equiv
Na 0.00000 0.00000 0.00000 0.01970
V 0.33333 0.16667 0.16667 0.01120
D 0.13888 0.27777 0.56164 0.01440
S 0.00000 0.00000 0.31012 0.00390
O1 0.00000 0.00000 0.39822 0.00610
O2 0.22138 0.11069 0.28178 0.00620
O3 0.12642 0.25285 0.13271 0.00670

_database_code_amcsd 0015269
